data_7118771
loop_
_publ_author_name
'Smith, Joshua J.'
'Best, Daniel'
'Lam, Hon Wai'

_publ_section_title
;
 Copper-catalyzed borylative coupling of vinylazaarenes and N-Boc imines.
;
_journal_issue 19
_journal_name_full 'Chemical communications (Cambridge, England)'
_journal_page_first 3770
_journal_page_last 3772
_journal_paper_doi 10.1039/c6cc00603e
_journal_volume 52
_journal_year 2016
_chemical_formula_moiety 'C23 H26 N2 O3'
_chemical_formula_sum 'C23 H26 N2 O3'
_chemical_formula_weight 378.46
_chemical_name_systematic
;
 ?
;
_space_group_crystal_system monoclinic
_space_group_IT_number 14
_space_group_name_Hall '-P 2yn'
_space_group_name_H-M_alt 'P 1 21/n 1'
_symmetry_space_group_name_Hall '-P 2yn'
_symmetry_space_group_name_H-M 'P 1 21/n 1'
_atom_sites_solution_hydrogens mixed
_atom_sites_solution_primary iterative
_atom_sites_solution_secondary difmap
_audit_creation_date 2013-11-25
_audit_creation_method
;
Olex2 1.2
(compiled 2013.11.15 svn.r2834 for OlexSys, GUI svn.r4715)
;
_audit_update_record
;
2015-10-17 deposited with the CCDC.
2016-02-09 downloaded from the CCDC.
;
_cell_angle_alpha 90
_cell_angle_beta 93.625(4)
_cell_angle_gamma 90
_cell_formula_units_Z 4
_cell_length_a 5.1957(2)
_cell_length_b 24.5851(11)
_cell_length_c 16.0276(7)
_cell_measurement_reflns_used 3187
_cell_measurement_temperature 120(2)
_cell_measurement_theta_max 74.3430
_cell_measurement_theta_min 3.2820
_cell_volume 2043.22(15)
_computing_cell_refinement
;
CrysAlisPro, Agilent Technologies,
Version 1.171.36.28a (release 18-03-2013 CrysAlis171 .NET)
(compiled Mar 18 2013,11:47:30)
;
_computing_data_collection
;
CrysAlisPro, Agilent Technologies,
Version 1.171.36.28a (release 18-03-2013 CrysAlis171 .NET)
(compiled Mar 18 2013,11:47:30)
;
_computing_data_reduction
;
CrysAlisPro, Agilent Technologies,
Version 1.171.36.28a (release 18-03-2013 CrysAlis171 .NET)
(compiled Mar 18 2013,11:47:30)
;
_computing_molecular_graphics 'Olex2 (Dolomanov et al., 2009)'
_computing_publication_material 'Olex2 (Dolomanov et al., 2009)'
_computing_structure_refinement 'ShelXL-2013 (Sheldrick, 2008)'
_computing_structure_solution 'olex2.solve (Bourhis et al., 2013)'
_diffrn_ambient_temperature 120(2)
_diffrn_detector 'CCD area detector'
_diffrn_detector_area_resol_mean 10.3271
_diffrn_detector_type 'Agilent Diffraction Atlas detector'
_diffrn_measured_fraction_theta_full 0.992
_diffrn_measured_fraction_theta_max 0.959
_diffrn_measurement_device '\k-geometry diffractometer'
_diffrn_measurement_device_type 'GV1000, Atlas'
_diffrn_measurement_method '\w scans'
_diffrn_orient_matrix_UB_11 0.1838179000
_diffrn_orient_matrix_UB_12 0.0426871000
_diffrn_orient_matrix_UB_13 -0.0337312000
_diffrn_orient_matrix_UB_21 0.2092102000
_diffrn_orient_matrix_UB_22 -0.0439857000
_diffrn_orient_matrix_UB_23 -0.0063128000
_diffrn_orient_matrix_UB_31 -0.1038158000
_diffrn_orient_matrix_UB_32 -0.0129309000
_diffrn_orient_matrix_UB_33 -0.0899867000
_diffrn_radiation_collimation 'focusing mirrors'
_diffrn_radiation_monochromator mirror
_diffrn_radiation_probe x-ray
_diffrn_radiation_type CuK\a
_diffrn_radiation_wavelength 1.54184
_diffrn_reflns_av_R_equivalents 0.0695
_diffrn_reflns_av_unetI/netI 0.0736
_diffrn_reflns_laue_measured_fraction_full 0.992
_diffrn_reflns_laue_measured_fraction_max 0.959
_diffrn_reflns_limit_h_max 6
_diffrn_reflns_limit_h_min -6
_diffrn_reflns_limit_k_max 27
_diffrn_reflns_limit_k_min -30
_diffrn_reflns_limit_l_max 8
_diffrn_reflns_limit_l_min -19
_diffrn_reflns_number 7657
_diffrn_reflns_point_group_measured_fraction_full 0.992
_diffrn_reflns_point_group_measured_fraction_max 0.959
_diffrn_reflns_theta_full 67.684
_diffrn_reflns_theta_max 74.492
_diffrn_reflns_theta_min 3.296
_diffrn_source 'microfocus sealed tube'
_diffrn_source_target Cu
_diffrn_source_type 'Agilent Diffraction microfocus tube'
_exptl_absorpt_coefficient_mu 0.654
_exptl_absorpt_correction_T_max 1.267
_exptl_absorpt_correction_T_min 0.910
_exptl_absorpt_correction_type gaussian
_exptl_absorpt_process_details
;
CrysAlisPro, Agilent Technologies,
Version 1.171.36.28a (release 18-03-2013 CrysAlis171 .NET)
(compiled Mar 18 2013,11:47:30)
Numerical absorption correction based on gaussian integration over
            a multifaceted crystal model
;
_exptl_crystal_colour 'clear colourless'
_exptl_crystal_colour_lustre clear
_exptl_crystal_colour_primary colourless
_exptl_crystal_density_diffrn 1.230
_exptl_crystal_description needle
_exptl_crystal_F_000 808
_exptl_crystal_recrystallization_method 'Re-crystallisation from solvent: CHCl3, petroleum ether 40-60'
_exptl_crystal_size_max 0.3595
_exptl_crystal_size_mid 0.0313
_exptl_crystal_size_min 0.026
_refine_diff_density_max 0.378
_refine_diff_density_min -0.533
_refine_diff_density_rms 0.075
_refine_ls_extinction_method none
_refine_ls_goodness_of_fit_ref 1.054
_refine_ls_hydrogen_treatment mixed
_refine_ls_matrix_type full
_refine_ls_number_parameters 262
_refine_ls_number_reflns 4024
_refine_ls_number_restraints 0
_refine_ls_restrained_S_all 1.054
_refine_ls_R_factor_all 0.0981
_refine_ls_R_factor_gt 0.0749
_refine_ls_shift/su_max 0.000
_refine_ls_shift/su_mean 0.000
_refine_ls_structure_factor_coef Fsqd
_refine_ls_weighting_details 'w=1/[\s^2^(Fo^2^)+(0.1350P)^2^] where P=(Fo^2^+2Fc^2^)/3'
_refine_ls_weighting_scheme calc
_refine_ls_wR_factor_gt 0.1999
_refine_ls_wR_factor_ref 0.2229
_reflns_Friedel_coverage 0.000
_reflns_number_gt 2940
_reflns_number_total 4024
_reflns_threshold_expression 'I > 2\s(I)'
_cod_data_source_file c6cc00603e2.cif
_cod_data_source_block jjshla
_cod_depositor_comments 'Adding full bibliography for 7118771--7118772.cif.'
_cod_database_code 7118771
_nottingham_internal_coll_name JJSHLA
_nottingham_internal_coll_number 13051
_nottingham_internal_coll_client JJS/HWL
_nottingham_internal_coll_frame_method '\w scans'
_nottingham_internal_coll_frame_time '75 and 300S'
_nottingham_internal_coll_frame_width 1
_nottingham_internal_coll_type custom
_nottingham_internal_coll_date 22/11/2013
_nottingham_internal_coll_user WL
_nottingham_internal_coll_location NOTTS
_nottingham_internal_process_user WL
_nottingham_internal_process_date 25/11/2013
_nottingham_internal_solution_user WL
_nottingham_internal_solution_date 25/11/2013
_nottingham_internal_refinement_user WL
_nottingham_internal_refinement_date 25/11/2013
_nottingham_internal_validation_user WL
_nottingham_internal_validation_date 25/11/2013
_nottingham_internal_archive_date 25/11/2013
_shelxl_version_number 2013-4
_chemical_oxdiff_formula 'C23 H26 N2 O3'
_chemical_oxdiff_usercomment 'JJSHLA #13051 IN FOMBLIN FILM ON A MICROMOUNT FOR JJS/HWL'
_shelx_space_group_comment
;
The symmetry employed for this shelxl refinement is uniquely defined
by the following loop, which should always be used as a source of
symmetry information in preference to the above space-group names.
They are only intended as comments.
;
_reflns_odcompleteness_completeness 99.18
_reflns_odcompleteness_iscentric 1
_reflns_odcompleteness_theta 67.13
_olex2_refinement_description
;
1. Fixed Uiso
 At 1.2 times of:
  All C(H) groups, All C(H,H) groups, All N(H) groups
 At 1.5 times of:
  All C(H,H,H) groups, All O(H) groups
2.a Ternary CH refined with riding coordinates:
 C9(H9), C12(H12)
2.b Secondary CH2 refined with riding coordinates:
 C10(H10A,H10B)
2.c Aromatic/amide H refined with riding coordinates:
 C3(H3), C4(H4), C5(H5), C6(H6), C7(H7), C8(H8), C22(H22), C23(H23), C24(H24),
 C25(H25), C26(H26)
2.d Idealised Me refined as rotating group:
 C18(H18A,H18B,H18C), C19(H19A,H19B,H19C), C20(H20A,H20B,H20C)
;

loop_
_space_group_symop_operation_xyz
'x, y, z'
'-x+1/2, y+1/2, -z+1/2'
'-x, -y, -z'
'x-1/2, -y-1/2, z-1/2'

loop_
_atom_site_label
_atom_site_type_symbol
_atom_site_fract_x
_atom_site_fract_y
_atom_site_fract_z
_atom_site_U_iso_or_equiv
_atom_site_adp_type
_atom_site_occupancy
_atom_site_site_symmetry_order
_atom_site_calc_flag
_atom_site_refinement_flags_posn
N1 N 1.0695(4) 0.24467(8) 0.80936(13) 0.0283(5) Uani 1 1 d .
C2 C 1.2636(4) 0.27762(9) 0.83145(15) 0.0246(5) Uani 1 1 d .
C3 C 1.4171(5) 0.27070(10) 0.90740(17) 0.0316(6) Uani 1 1 d .
H3 H 1.5571 0.2946 0.9211 0.038 Uiso 1 1 calc R
C4 C 1.3621(6) 0.22968(11) 0.96009(18) 0.0383(6) Uani 1 1 d .
H4 H 1.4616 0.2251 1.0114 0.046 Uiso 1 1 calc R
C4A C 1.1566(6) 0.19385(10) 0.93839(18) 0.0373(6) Uani 1 1 d .
C5 C 1.0877(8) 0.15008(11) 0.9891(2) 0.0507(8) Uani 1 1 d .
H5 H 1.1816 0.1440 1.0410 0.061 Uiso 1 1 calc R
C6 C 0.8893(8) 0.11639(12) 0.9650(3) 0.0609(10) Uani 1 1 d .
H6 H 0.8434 0.0873 1.0002 0.073 Uiso 1 1 calc R
C7 C 0.7522(7) 0.12497(11) 0.8874(3) 0.0591(10) Uani 1 1 d .
H7 H 0.6155 0.1010 0.8703 0.071 Uiso 1 1 calc R
C8A C 1.0164(5) 0.20270(9) 0.86051(18) 0.0324(6) Uani 1 1 d .
C8 C 0.8112(6) 0.16674(11) 0.8365(2) 0.0466(8) Uani 1 1 d .
H8 H 0.7149 0.1719 0.7848 0.056 Uiso 1 1 calc R
C9 C 1.3116(4) 0.32487(8) 0.77442(15) 0.0252(5) Uani 1 1 d .
H9 H 1.4950 0.3366 0.7853 0.030 Uiso 1 1 calc R
C10 C 1.2727(6) 0.30868(10) 0.68249(17) 0.0365(6) Uani 1 1 d .
H10A H 1.3308 0.3389 0.6474 0.044 Uiso 1 1 calc R
H10B H 1.3812 0.2766 0.6722 0.044 Uiso 1 1 calc R
O11 O 1.0119(4) 0.29622(8) 0.65820(13) 0.0460(6) Uani 1 1 d .
H11 H 0.962(8) 0.272(2) 0.698(3) 0.069 Uiso 1 1 d R
C12 C 1.1354(4) 0.37339(8) 0.79522(15) 0.0237(5) Uani 1 1 d .
H12 H 0.9525 0.3609 0.7867 0.028 Uiso 1 1 calc R
N13 N 1.1811(3) 0.38813(7) 0.88322(13) 0.0225(4) Uani 1 1 d .
H13 H 1.338(6) 0.3925(12) 0.9018(19) 0.027 Uiso 1 1 d R
C14 C 0.9870(4) 0.39340(8) 0.93405(15) 0.0211(5) Uani 1 1 d .
O15 O 0.7586(3) 0.38849(7) 0.91262(11) 0.0277(4) Uani 1 1 d .
O16 O 1.0831(3) 0.40539(7) 1.01241(11) 0.0269(4) Uani 1 1 d .
C17 C 0.9099(4) 0.41240(10) 1.08126(16) 0.0282(5) Uani 1 1 d .
C18 C 0.7836(6) 0.35851(12) 1.0998(2) 0.0431(7) Uani 1 1 d .
H18A H 0.6514 0.3501 1.0554 0.065 Uiso 1 1 calc GR
H18B H 0.7035 0.3609 1.1535 0.065 Uiso 1 1 calc GR
H18C H 0.9142 0.3297 1.1027 0.065 Uiso 1 1 calc GR
C19 C 1.0964(5) 0.43026(15) 1.15309(18) 0.0437(7) Uani 1 1 d .
H19A H 1.2259 0.4018 1.1646 0.066 Uiso 1 1 calc GR
H19B H 1.0012 0.4364 1.2031 0.066 Uiso 1 1 calc GR
H19C H 1.1821 0.4640 1.1378 0.066 Uiso 1 1 calc GR
C20 C 0.7164(5) 0.45780(10) 1.06167(18) 0.0338(6) Uani 1 1 d .
H20A H 0.8045 0.4889 1.0379 0.051 Uiso 1 1 calc GR
H20B H 0.6391 0.4690 1.1132 0.051 Uiso 1 1 calc GR
H20C H 0.5809 0.4447 1.0213 0.051 Uiso 1 1 calc GR
C21 C 1.1691(4) 0.42152(9) 0.73778(15) 0.0238(5) Uani 1 1 d .
C22 C 1.3833(4) 0.45583(9) 0.74746(16) 0.0277(5) Uani 1 1 d .
H22 H 1.5114 0.4492 0.7912 0.033 Uiso 1 1 calc R
C23 C 1.4109(5) 0.49936(9) 0.69403(17) 0.0318(6) Uani 1 1 d .
H23 H 1.5551 0.5229 0.7024 0.038 Uiso 1 1 calc R
C24 C 1.2288(5) 0.50888(9) 0.62804(17) 0.0330(6) Uani 1 1 d .
H24 H 1.2495 0.5384 0.5908 0.040 Uiso 1 1 calc R
C25 C 1.0168(5) 0.47463(10) 0.61753(17) 0.0339(6) Uani 1 1 d .
H25 H 0.8908 0.4809 0.5730 0.041 Uiso 1 1 calc R
C26 C 0.9877(4) 0.43146(9) 0.67140(16) 0.0284(5) Uani 1 1 d .
H26 H 0.8423 0.4082 0.6632 0.034 Uiso 1 1 calc R

loop_
_atom_site_aniso_label
_atom_site_aniso_U_11
_atom_site_aniso_U_22
_atom_site_aniso_U_33
_atom_site_aniso_U_23
_atom_site_aniso_U_13
_atom_site_aniso_U_12
N1 0.0256(10) 0.0224(9) 0.0355(11) 0.0000(7) -0.0076(8) -0.0034(7)
C2 0.0202(11) 0.0213(10) 0.0313(13) -0.0006(8) -0.0066(9) -0.0004(8)
C3 0.0283(12) 0.0260(10) 0.0382(14) -0.0005(9) -0.0165(10) 0.0010(9)
C4 0.0454(16) 0.0325(12) 0.0351(14) 0.0008(10) -0.0115(12) 0.0068(11)
C4A 0.0483(16) 0.0244(11) 0.0392(15) 0.0036(9) 0.0028(12) 0.0073(10)
C5 0.078(2) 0.0267(12) 0.0492(18) 0.0072(11) 0.0188(16) 0.0082(13)
C6 0.087(3) 0.0264(13) 0.074(3) 0.0064(13) 0.041(2) 0.0024(15)
C7 0.057(2) 0.0228(12) 0.101(3) -0.0094(14) 0.0282(19) -0.0128(12)
C8A 0.0325(13) 0.0203(10) 0.0444(15) -0.0008(9) 0.0013(11) -0.0020(9)
C8 0.0386(15) 0.0257(12) 0.075(2) -0.0090(13) 0.0034(14) -0.0095(11)
C9 0.0179(11) 0.0199(9) 0.0371(13) 0.0001(8) -0.0033(9) -0.0019(7)
C10 0.0498(16) 0.0244(10) 0.0350(14) -0.0006(9) 0.0008(12) 0.0027(10)
O11 0.0635(14) 0.0369(10) 0.0344(11) -0.0022(8) -0.0212(10) -0.0065(9)
C12 0.0175(10) 0.0214(9) 0.0310(13) -0.0033(8) -0.0087(9) -0.0018(7)
N13 0.0089(9) 0.0255(8) 0.0319(11) -0.0030(7) -0.0081(7) -0.0019(6)
C14 0.0144(10) 0.0167(8) 0.0312(12) -0.0009(7) -0.0066(8) -0.0035(7)
O15 0.0106(8) 0.0345(8) 0.0368(10) -0.0038(7) -0.0084(6) -0.0026(6)
O16 0.0139(8) 0.0347(8) 0.0310(9) -0.0050(6) -0.0082(6) -0.0016(6)
C17 0.0165(11) 0.0369(12) 0.0304(13) -0.0036(9) -0.0048(9) -0.0022(9)
C18 0.0385(15) 0.0433(14) 0.0474(17) 0.0086(12) 0.0009(13) -0.0037(12)
C19 0.0237(13) 0.073(2) 0.0334(15) -0.0101(13) -0.0081(11) -0.0009(12)
C20 0.0199(11) 0.0322(11) 0.0485(16) -0.0098(10) -0.0039(10) -0.0013(9)
C21 0.0174(11) 0.0225(9) 0.0307(12) -0.0007(8) -0.0052(9) 0.0031(7)
C22 0.0206(11) 0.0236(10) 0.0381(13) 0.0000(9) -0.0054(9) 0.0002(8)
C23 0.0254(12) 0.0242(10) 0.0450(15) 0.0020(9) -0.0036(10) -0.0001(8)
C24 0.0313(13) 0.0242(10) 0.0434(15) 0.0072(9) 0.0010(11) 0.0093(9)
C25 0.0292(13) 0.0346(12) 0.0367(14) 0.0056(10) -0.0071(10) 0.0086(10)
C26 0.0203(11) 0.0277(11) 0.0356(13) 0.0011(9) -0.0103(10) 0.0033(8)

loop_
_atom_type_symbol
_atom_type_description
_atom_type_scat_dispersion_real
_atom_type_scat_dispersion_imag
_atom_type_scat_source
C C 0.0181 0.0091 'International Tables Vol C Tables 4.2.6.8 and 6.1.1.4'
H H 0.0000 0.0000 'International Tables Vol C Tables 4.2.6.8 and 6.1.1.4'
N N 0.0311 0.0180 'International Tables Vol C Tables 4.2.6.8 and 6.1.1.4'
O O 0.0492 0.0322 'International Tables Vol C Tables 4.2.6.8 and 6.1.1.4'

loop_
_exptl_crystal_face_index_h
_exptl_crystal_face_index_k
_exptl_crystal_face_index_l
_exptl_crystal_face_perp_dist
_exptl_oxdiff_crystal_face_indexfrac_h
_exptl_oxdiff_crystal_face_indexfrac_k
_exptl_oxdiff_crystal_face_indexfrac_l
_exptl_oxdiff_crystal_face_x
_exptl_oxdiff_crystal_face_y
_exptl_oxdiff_crystal_face_z
0 0 -1 0.0287 0.0004 -0.0022 -1.0003 0.0337 0.0065 0.0900
0 0 1 0.0027 -0.0004 0.0022 1.0003 -0.0337 -0.0065 -0.0900
2 1 -2 0.1680 2.0027 1.0031 -2.0039 0.4785 0.3875 -0.0406
-2 -1 2 0.1680 -2.0027 -1.0031 2.0039 -0.4785 -0.3875 0.0406
0 -1 0 0.0180 -0.0003 -0.9995 -0.0009 -0.0427 0.0439 0.0130
0 1 0 0.0080 0.0003 0.9995 0.0009 0.0427 -0.0439 -0.0130
-1 2 10 0.0273 -1.0040 2.0171 10.0065 -0.4360 -0.3619 -0.8223

loop_
_geom_angle_atom_site_label_1
_geom_angle_atom_site_label_2
_geom_angle_atom_site_label_3
_geom_angle
C2 N1 C8A 118.9(2)
N1 C2 C3 122.1(2)
N1 C2 C9 117.48(19)
C3 C2 C9 120.3(2)
C2 C3 H3 120.3
C4 C3 C2 119.5(2)
C4 C3 H3 120.3
C3 C4 H4 120.1
C3 C4 C4A 119.8(2)
C4A C4 H4 120.1
C4 C4A C8A 117.3(2)
C5 C4A C4 123.4(3)
C5 C4A C8A 119.2(3)
C4A C5 H5 119.4
C6 C5 C4A 121.2(3)
C6 C5 H5 119.4
C5 C6 H6 120.3
C5 C6 C7 119.4(3)
C7 C6 H6 120.3
C6 C7 H7 119.3
C8 C7 C6 121.5(3)
C8 C7 H7 119.3
N1 C8A C4A 122.3(2)
N1 C8A C8 119.2(3)
C8 C8A C4A 118.5(3)
C7 C8 C8A 120.2(3)
C7 C8 H8 119.9
C8A C8 H8 119.9
C2 C9 H9 108.0
C2 C9 C10 111.53(18)
C2 C9 C12 109.8(2)
C10 C9 H9 108.0
C10 C9 C12 111.30(19)
C12 C9 H9 108.0
C9 C10 H10A 109.0
C9 C10 H10B 109.0
H10A C10 H10B 107.8
O11 C10 C9 112.8(2)
O11 C10 H10A 109.0
O11 C10 H10B 109.0
C10 O11 H11 105(3)
C9 C12 H12 107.6
N13 C12 C9 109.61(17)
N13 C12 H12 107.6
N13 C12 C21 112.00(17)
C21 C12 C9 112.1(2)
C21 C12 H12 107.6
C12 N13 H13 117(2)
C14 N13 C12 121.82(17)
C14 N13 H13 121(2)
N13 C14 O16 109.68(17)
O15 C14 N13 125.0(2)
O15 C14 O16 125.3(2)
C14 O16 C17 120.78(16)
O16 C17 C18 109.7(2)
O16 C17 C19 102.11(19)
O16 C17 C20 110.9(2)
C18 C17 C19 111.5(2)
C18 C17 C20 113.1(2)
C20 C17 C19 109.0(2)
C17 C18 H18A 109.5
C17 C18 H18B 109.5
C17 C18 H18C 109.5
H18A C18 H18B 109.5
H18A C18 H18C 109.5
H18B C18 H18C 109.5
C17 C19 H19A 109.5
C17 C19 H19B 109.5
C17 C19 H19C 109.5
H19A C19 H19B 109.5
H19A C19 H19C 109.5
H19B C19 H19C 109.5
C17 C20 H20A 109.5
C17 C20 H20B 109.5
C17 C20 H20C 109.5
H20A C20 H20B 109.5
H20A C20 H20C 109.5
H20B C20 H20C 109.5
C22 C21 C12 121.70(19)
C22 C21 C26 118.2(2)
C26 C21 C12 120.0(2)
C21 C22 H22 119.6
C23 C22 C21 120.7(2)
C23 C22 H22 119.6
C22 C23 H23 119.8
C22 C23 C24 120.5(2)
C24 C23 H23 119.8
C23 C24 H24 120.5
C25 C24 C23 119.1(2)
C25 C24 H24 120.5
C24 C25 H25 119.8
C26 C25 C24 120.5(2)
C26 C25 H25 119.8
C21 C26 H26 119.5
C25 C26 C21 121.0(2)
C25 C26 H26 119.5

loop_
_geom_bond_atom_site_label_1
_geom_bond_atom_site_label_2
_geom_bond_distance
N1 C2 1.324(3)
N1 C8A 1.357(3)
C2 C3 1.423(3)
C2 C9 1.509(3)
C3 H3 0.9500
C3 C4 1.357(4)
C4 H4 0.9500
C4 C4A 1.411(4)
C4A C5 1.408(4)
C4A C8A 1.422(4)
C5 H5 0.9500
C5 C6 1.359(6)
C6 H6 0.9500
C6 C7 1.410(6)
C7 H7 0.9500
C7 C8 1.358(5)
C8A C8 1.419(4)
C8 H8 0.9500
C9 H9 1.0000
C9 C10 1.527(4)
C9 C12 1.553(3)
C10 H10A 0.9900
C10 H10B 0.9900
C10 O11 1.419(4)
O11 H11 0.93(5)
C12 H12 1.0000
C12 N13 1.461(3)
C12 C21 1.516(3)
N13 H13 0.86(3)
N13 C14 1.342(3)
C14 O15 1.220(3)
C14 O16 1.354(3)
O16 C17 1.477(3)
C17 C18 1.516(4)
C17 C19 1.522(3)
C17 C20 1.521(3)
C18 H18A 0.9800
C18 H18B 0.9800
C18 H18C 0.9800
C19 H19A 0.9800
C19 H19B 0.9800
C19 H19C 0.9800
C20 H20A 0.9800
C20 H20B 0.9800
C20 H20C 0.9800
C21 C22 1.397(3)
C21 C26 1.398(3)
C22 H22 0.9500
C22 C23 1.384(3)
C23 H23 0.9500
C23 C24 1.394(4)
C24 H24 0.9500
C24 C25 1.388(4)
C25 H25 0.9500
C25 C26 1.382(4)
C26 H26 0.9500

loop_
_geom_hbond_atom_site_label_D
_geom_hbond_atom_site_label_H
_geom_hbond_atom_site_label_A
_geom_hbond_distance_DH
_geom_hbond_distance_HA
_geom_hbond_distance_DA
_geom_hbond_angle_DHA
_geom_hbond_site_symmetry_A
O11 H11 N1 0.93(5) 1.95(5) 2.734(3) 141(4) .
N13 H13 O15 0.86(3) 2.18(3) 3.008(2) 161(3) 1_655

loop_
_geom_torsion_atom_site_label_1
_geom_torsion_atom_site_label_2
_geom_torsion_atom_site_label_3
_geom_torsion_atom_site_label_4
_geom_torsion
N1 C2 C3 C4 -1.1(4)
N1 C2 C9 C10 -39.3(3)
N1 C2 C9 C12 84.6(3)
N1 C8A C8 C7 -179.0(3)
C2 N1 C8A C4A 2.1(4)
C2 N1 C8A C8 -179.0(2)
C2 C3 C4 C4A 1.1(4)
C2 C9 C10 O11 67.1(3)
C2 C9 C12 N13 56.8(2)
C2 C9 C12 C21 -178.11(17)
C3 C2 C9 C10 143.1(2)
C3 C2 C9 C12 -93.1(3)
C3 C4 C4A C5 179.5(3)
C3 C4 C4A C8A 0.4(4)
C4 C4A C5 C6 -179.4(3)
C4 C4A C8A N1 -2.0(4)
C4 C4A C8A C8 179.1(3)
C4A C5 C6 C7 0.9(5)
C4A C8A C8 C7 0.0(4)
C5 C4A C8A N1 178.8(3)
C5 C4A C8A C8 -0.1(4)
C5 C6 C7 C8 -1.1(5)
C6 C7 C8 C8A 0.7(5)
C8A N1 C2 C3 -0.5(4)
C8A N1 C2 C9 -178.1(2)
C8A C4A C5 C6 -0.3(4)
C9 C2 C3 C4 176.4(2)
C9 C12 N13 C14 -129.0(2)
C9 C12 C21 C22 -76.3(3)
C9 C12 C21 C26 101.6(2)
C10 C9 C12 N13 -179.15(19)
C10 C9 C12 C21 -54.1(2)
C12 C9 C10 O11 -55.9(3)
C12 N13 C14 O15 -2.6(3)
C12 N13 C14 O16 177.92(17)
C12 C21 C22 C23 179.6(2)
C12 C21 C26 C25 -179.0(2)
N13 C12 C21 C22 47.4(3)
N13 C12 C21 C26 -134.7(2)
N13 C14 O16 C17 -178.91(18)
C14 O16 C17 C18 66.8(3)
C14 O16 C17 C19 -174.9(2)
C14 O16 C17 C20 -58.9(3)
O15 C14 O16 C17 1.6(3)
C21 C12 N13 C14 105.9(2)
C21 C22 C23 C24 -1.8(4)
C22 C21 C26 C25 -1.1(4)
C22 C23 C24 C25 1.1(4)
C23 C24 C25 C26 -0.5(4)
C24 C25 C26 C21 0.5(4)
C26 C21 C22 C23 1.8(4)
